data_4318329
loop_
_publ_author_name
'Christian Lorber'
'Robert Choukroun'
'Bruno Donnadieu'

_publ_contact_author 'Dr Christian Lorber'
_publ_contact_author_address
;
Laboratoire de Chimie de Coordination
UPR-CNRS 8241
205, route de Narbonne
31077 Toulouse cedex, France
;
_publ_contact_author_email ' lorber@lcc-toulouse.fr'
_publ_section_title
;
 Synthesis and Structure of a Series of New d1-Aryl Imido-Vanadium(IV)
 Complexes Stabilized by N-Donor Ligands
;
_journal_name_full 'Inorganic Chemistry'
_journal_page_first 4217
_journal_page_last 4226
_journal_paper_doi 10.1021/ic020312y
_journal_volume 41
_journal_year 2002
_chemical_formula_sum 'C51 H48 Cl4 N9 V2'
_chemical_formula_weight 1030.66
_chemical_name_systematic
;
  ?
;
_space_group_IT_number 15
_symmetry_cell_setting monoclinic
_symmetry_space_group_name_Hall '-C 2yc'
_symmetry_space_group_name_H-M 'C 1 2/c 1'
_atom_sites_solution_hydrogens geom
_atom_sites_solution_primary direct
_atom_sites_solution_secondary difmap
_audit_creation_method SHELXL-97
_cell_angle_alpha 90.000(5)
_cell_angle_beta 102.497(5)
_cell_angle_gamma 90.000(5)
_cell_formula_units_Z 4
_cell_length_a 33.724(5)
_cell_length_b 9.941(5)
_cell_length_c 16.617(5)
_cell_measurement_reflns_used 5000
_cell_measurement_temperature 180(2)
_cell_measurement_theta_max 22.0
_cell_measurement_theta_min 2.15
_cell_volume 5439(3)
_computing_cell_refinement 'Stoe IPDS software (Stoe, 1996)'
_computing_data_collection 'Stoe IPDS software (Stoe, 1996)'
_computing_data_reduction 'XRED (Stoe, 1.08, 1996)'
_computing_molecular_graphics 'ORTEP3 for Windows (Farrugia, 1997)'
_computing_publication_material 'SHELXL-97 (Sheldrick, 1997)'
_computing_structure_refinement 'SHELXL-97 (Sheldrick, 1997)'
_computing_structure_solution 'SIR92 (Giacovazzo et al, 1992)'
_diffrn_ambient_temperature 180(2)
_diffrn_measured_fraction_theta_full 0.993
_diffrn_measured_fraction_theta_max 0.993
_diffrn_measurement_device 'Stoe IPDS'
_diffrn_measurement_method \f
_diffrn_radiation_monochromator graphite
_diffrn_radiation_source 'fine-focus sealed tube'
_diffrn_radiation_type MoK\a
_diffrn_radiation_wavelength 0.71073
_diffrn_reflns_av_R_equivalents 0.0325
_diffrn_reflns_av_sigmaI/netI 0.0221
_diffrn_reflns_limit_h_max 36
_diffrn_reflns_limit_h_min -36
_diffrn_reflns_limit_k_max 10
_diffrn_reflns_limit_k_min -10
_diffrn_reflns_limit_l_max 17
_diffrn_reflns_limit_l_min -17
_diffrn_reflns_number 13448
_diffrn_reflns_theta_full 22.46
_diffrn_reflns_theta_max 22.46
_diffrn_reflns_theta_min 2.41
_diffrn_standards_decay_% <0.1
_diffrn_standards_interval_time 'every frame'
_diffrn_standards_number 200
_exptl_absorpt_coefficient_mu 0.581
_exptl_absorpt_correction_T_max 0.846
_exptl_absorpt_correction_T_min 0.512
_exptl_absorpt_correction_type semi-empirical
_exptl_crystal_colour red
_exptl_crystal_density_diffrn 1.259
_exptl_crystal_density_method 'not measured'
_exptl_crystal_description block
_exptl_crystal_F_000 2124
_exptl_crystal_size_max 0.37
_exptl_crystal_size_mid 0.25
_exptl_crystal_size_min 0.20
_refine_diff_density_max 1.076
_refine_diff_density_min -0.436
_refine_diff_density_rms 0.071
_refine_ls_extinction_method none
_refine_ls_goodness_of_fit_ref 1.045
_refine_ls_hydrogen_treatment mixed
_refine_ls_matrix_type full
_refine_ls_number_parameters 365
_refine_ls_number_reflns 3514
_refine_ls_number_restraints 162
_refine_ls_restrained_S_all 1.047
_refine_ls_R_factor_all 0.0509
_refine_ls_R_factor_gt 0.0455
_refine_ls_shift/su_max 0.005
_refine_ls_shift/su_mean 0.000
_refine_ls_structure_factor_coef Fsqd
_refine_ls_weighting_details 'calc w=1/[\s^2^(Fo^2^)+(0.0910P)^2^+8.0988P] where P=(Fo^2^+2Fc^2^)/3'
_refine_ls_weighting_scheme calc
_refine_ls_wR_factor_gt 0.1214
_refine_ls_wR_factor_ref 0.1269
_reflns_number_gt 3096
_reflns_number_total 3514
_reflns_threshold_expression >2sigma(I)
_cod_data_source_file ic020312y_4.cif
_cod_data_source_block (4b)
_cod_original_sg_symbol_H-M 'C 2/c'
_cod_database_code 4318329
_computing_corr_abs DIFABS

loop_
_symmetry_equiv_pos_as_xyz
'x, y, z'
'-x, y, -z+1/2'
'x+1/2, y+1/2, z'
'-x+1/2, y+1/2, -z+1/2'
'-x, -y, -z'
'x, -y, z-1/2'
'-x+1/2, -y+1/2, -z'
'x+1/2, -y+1/2, z-1/2'

loop_
_atom_site_label
_atom_site_type_symbol
_atom_site_fract_x
_atom_site_fract_y
_atom_site_fract_z
_atom_site_U_iso_or_equiv
_atom_site_adp_type
_atom_site_occupancy
_atom_site_symmetry_multiplicity
_atom_site_calc_flag
_atom_site_refinement_flags
_atom_site_disorder_assembly
_atom_site_disorder_group
V1 V 0.633915(14) 0.10169(5) 0.61375(3) 0.0214(2) Uani 1 1 d . . .
Cl1 Cl 0.58998(2) 0.17148(8) 0.70767(5) 0.0328(2) Uani 1 1 d . . .
Cl2 Cl 0.67720(2) -0.01294(7) 0.53280(4) 0.0268(2) Uani 1 1 d . . .
N1 N 0.63300(7) 0.2481(2) 0.55946(14) 0.0239(6) Uani 1 1 d . . .
N2 N 0.68519(7) 0.1652(2) 0.71380(15) 0.0257(6) Uani 1 1 d . . .
N3 N 0.58280(7) -0.0035(3) 0.53356(16) 0.0278(6) Uani 1 1 d . . .
N4 N 0.64158(7) -0.0927(2) 0.69756(15) 0.0242(6) Uani 1 1 d . . .
C1 C 0.63620(9) 0.3751(3) 0.52570(17) 0.0230(7) Uani 1 1 d . . .
C2 C 0.60020(10) 0.4482(3) 0.49171(19) 0.0315(7) Uani 1 1 d . . .
C3 C 0.60353(12) 0.5745(4) 0.4568(2) 0.0411(9) Uani 1 1 d . . .
H3 H 0.5796 0.6226 0.4325 0.049 Uiso 1 1 calc R . .
C4 C 0.64098(13) 0.6306(4) 0.4570(2) 0.0418(9) Uani 1 1 d . . .
H4 H 0.6428 0.7171 0.4338 0.050 Uiso 1 1 calc R . .
C5 C 0.67594(11) 0.5597(3) 0.49115(19) 0.0355(8) Uani 1 1 d . . .
H5 H 0.7016 0.5999 0.4922 0.043 Uiso 1 1 calc R . .
C6 C 0.67462(9) 0.4308(3) 0.52409(18) 0.0283(7) Uani 1 1 d . . .
C7 C 0.55981(11) 0.3871(4) 0.4928(3) 0.0495(10) Uani 1 1 d . . .
H7A H 0.5594 0.3575 0.5489 0.074 Uiso 1 1 calc R . .
H7B H 0.5551 0.3096 0.4554 0.074 Uiso 1 1 calc R . .
H7C H 0.5384 0.4540 0.4748 0.074 Uiso 1 1 calc R . .
C8 C 0.71324(10) 0.3521(4) 0.5551(2) 0.0379(8) Uani 1 1 d . . .
H8A H 0.7092 0.2585 0.5366 0.057 Uiso 1 1 calc R . .
H8B H 0.7202 0.3549 0.6154 0.057 Uiso 1 1 calc R . .
H8C H 0.7353 0.3919 0.5332 0.057 Uiso 1 1 calc R . .
C21 C 0.68386(9) 0.2821(3) 0.75556(19) 0.0283(7) Uani 1 1 d . . .
H21 H 0.6595 0.3334 0.7433 0.034 Uiso 1 1 calc R . .
C22 C 0.71650(10) 0.3313(3) 0.8160(2) 0.0347(8) Uani 1 1 d . . .
H22 H 0.7143 0.4149 0.8423 0.042 Uiso 1 1 calc R . .
C23 C 0.75155(10) 0.2574(4) 0.8364(2) 0.0369(8) Uani 1 1 d . . .
H23 H 0.7740 0.2874 0.8775 0.044 Uiso 1 1 calc R . .
C24 C 0.75296(10) 0.1365(3) 0.7945(2) 0.0376(8) Uani 1 1 d . . .
H24 H 0.7767 0.0822 0.8070 0.045 Uiso 1 1 calc R . .
C25 C 0.71953(9) 0.0947(3) 0.7339(2) 0.0291(7) Uani 1 1 d . . .
H25 H 0.7214 0.0124 0.7059 0.035 Uiso 1 1 calc R . .
C31 C 0.55637(9) -0.0730(3) 0.5690(2) 0.0333(8) Uani 1 1 d . . .
H31 H 0.5590 -0.0694 0.6270 0.040 Uiso 1 1 calc R . .
C32 C 0.52544(10) -0.1493(4) 0.5211(2) 0.0422(9) Uani 1 1 d . . .
H32 H 0.5076 -0.1991 0.5467 0.051 Uiso 1 1 calc R . .
C33 C 0.52038(11) -0.1530(4) 0.4318(3) 0.0502(10) Uani 1 1 d . . .
H33 H 0.4987 -0.2031 0.3994 0.060 Uiso 1 1 calc R . .
C34 C 0.54724(11) -0.0833(4) 0.3939(2) 0.0482(10) Uani 1 1 d . . .
H34 H 0.5449 -0.0852 0.3359 0.058 Uiso 1 1 calc R . .
C35 C 0.57781(10) -0.0102(4) 0.4463(2) 0.0372(8) Uani 1 1 d . . .
H35 H 0.5965 0.0382 0.4220 0.045 Uiso 1 1 calc R . .
C41 C 0.64776(9) -0.0895(3) 0.78558(19) 0.0272(7) Uani 1 1 d . . .
H41 H 0.6497 -0.0039 0.8116 0.033 Uiso 1 1 calc R . .
C42 C 0.65121(10) -0.2045(3) 0.83634(19) 0.0307(7) Uani 1 1 d . . .
H42 H 0.6564 -0.1980 0.8947 0.037 Uiso 1 1 calc R . .
C43 C 0.64653(10) -0.3281(3) 0.7959(2) 0.0331(8) Uani 1 1 d . . .
H43 H 0.6474 -0.4090 0.8266 0.040 Uiso 1 1 calc R . .
C44 C 0.64026(9) -0.3328(3) 0.7051(2) 0.0302(7) Uani 1 1 d . . .
H44 H 0.6375 -0.4172 0.6777 0.036 Uiso 1 1 calc R . .
C45 C 0.63838(9) -0.2149(3) 0.65963(18) 0.0259(7) Uani 1 1 d . . .
H45 H 0.6348 -0.2195 0.6014 0.031 Uiso 1 1 calc R . .
N101 N 0.5000 0.796(2) 0.7500 0.167(6) Uani 0.50 2 d SPDU . 1
C102 C 0.5365(3) 0.724(2) 0.7522(6) 0.168(7) Uani 0.25 1 d PDU . 1
C103 C 0.5366(3) 0.581(2) 0.7522(7) 0.166(7) Uani 0.25 1 d PDU . 1
C104 C 0.5000 0.509(2) 0.7500 0.167(7) Uani 0.50 2 d SPDU . 1
C105 C 0.4634(3) 0.581(2) 0.7478(7) 0.166(7) Uani 0.25 1 d PDU . 1
C106 C 0.4635(3) 0.724(2) 0.7477(7) 0.168(7) Uani 0.25 1 d PDU . 1
N201 N 0.5000 0.6948(8) 0.7500 0.059(2) Uani 0.50 2 d SPDU . 2
C202 C 0.5319(2) 0.6262(7) 0.7333(4) 0.061(2) Uani 0.25 1 d PDU . 2
C203 C 0.5318(2) 0.4904(8) 0.7334(5) 0.068(2) Uani 0.25 1 d PDU . 2
C204 C 0.5000 0.4218(9) 0.7500 0.069(2) Uani 0.50 2 d SPDU . 2
C205 C 0.4682(2) 0.4904(8) 0.7666(5) 0.068(2) Uani 0.25 1 d PDU . 2
C206 C 0.4681(2) 0.6262(7) 0.7667(5) 0.061(2) Uani 0.25 1 d PDU . 2

loop_
_atom_site_aniso_label
_atom_site_aniso_U_11
_atom_site_aniso_U_22
_atom_site_aniso_U_33
_atom_site_aniso_U_23
_atom_site_aniso_U_13
_atom_site_aniso_U_12
V1 0.0199(3) 0.0196(3) 0.0243(3) 0.0025(2) 0.0037(2) 0.00014(19)
Cl1 0.0292(4) 0.0356(5) 0.0363(5) -0.0004(3) 0.0130(3) 0.0033(3)
Cl2 0.0278(4) 0.0261(4) 0.0278(4) 0.0024(3) 0.0088(3) 0.0035(3)
N1 0.0230(13) 0.0238(14) 0.0250(13) 0.0017(11) 0.0055(10) 0.0014(10)
N2 0.0253(14) 0.0210(14) 0.0306(14) 0.0016(11) 0.0055(11) -0.0003(11)
N3 0.0228(13) 0.0295(15) 0.0313(15) 0.0020(11) 0.0065(11) 0.0015(11)
N4 0.0241(13) 0.0238(15) 0.0247(14) -0.0001(11) 0.0056(11) -0.0004(10)
C1 0.0302(17) 0.0188(16) 0.0207(15) -0.0037(12) 0.0073(13) -0.0017(13)
C2 0.0368(18) 0.0262(18) 0.0305(17) -0.0005(14) 0.0051(14) 0.0050(15)
C3 0.058(2) 0.0265(19) 0.0371(19) 0.0006(16) 0.0066(17) 0.0124(17)
C4 0.075(3) 0.0204(18) 0.0332(19) 0.0002(15) 0.0179(18) -0.0059(18)
C5 0.053(2) 0.0287(19) 0.0281(17) -0.0086(15) 0.0160(16) -0.0137(17)
C6 0.0362(18) 0.0276(18) 0.0225(16) -0.0070(14) 0.0091(13) -0.0060(14)
C7 0.034(2) 0.045(2) 0.067(3) 0.0143(19) 0.0044(18) 0.0087(17)
C8 0.0297(18) 0.041(2) 0.045(2) -0.0026(17) 0.0137(15) -0.0073(15)
C21 0.0288(17) 0.0241(17) 0.0335(17) -0.0020(14) 0.0100(14) -0.0017(13)
C22 0.043(2) 0.0296(19) 0.0333(18) -0.0067(15) 0.0122(15) -0.0097(16)
C23 0.0359(19) 0.037(2) 0.0337(18) -0.0018(16) -0.0004(15) -0.0125(16)
C24 0.0271(18) 0.0305(19) 0.050(2) 0.0033(17) -0.0025(15) -0.0006(15)
C25 0.0267(17) 0.0219(17) 0.0372(18) 0.0001(14) 0.0038(14) -0.0002(13)
C31 0.0262(17) 0.0333(19) 0.0397(19) 0.0043(16) 0.0056(14) -0.0018(14)
C32 0.0245(18) 0.041(2) 0.062(2) -0.0026(19) 0.0104(16) -0.0043(16)
C33 0.0246(18) 0.054(2) 0.069(3) -0.025(2) 0.0011(18) -0.0018(17)
C34 0.033(2) 0.073(3) 0.037(2) -0.0176(19) 0.0043(16) -0.0003(19)
C35 0.0280(18) 0.053(2) 0.0313(18) -0.0037(16) 0.0077(14) -0.0011(16)
C41 0.0296(17) 0.0265(17) 0.0259(16) -0.0026(13) 0.0072(13) -0.0009(13)
C42 0.0366(18) 0.0334(19) 0.0218(16) 0.0052(14) 0.0057(13) 0.0040(15)
C43 0.0368(18) 0.0269(19) 0.0372(19) 0.0093(15) 0.0114(15) 0.0053(14)
C44 0.0311(17) 0.0228(18) 0.0367(18) -0.0002(14) 0.0077(14) 0.0020(13)
C45 0.0275(16) 0.0279(18) 0.0226(16) -0.0007(14) 0.0064(13) 0.0000(13)
N101 0.071(6) 0.34(2) 0.088(6) 0.000 0.014(5) 0.000
C102 0.069(5) 0.34(2) 0.091(6) 0.005(4) 0.013(5) 0.000(3)
C103 0.066(6) 0.34(2) 0.089(7) 0.005(4) 0.014(6) -0.001(3)
C104 0.070(6) 0.34(2) 0.088(7) 0.000 0.012(6) 0.000
C105 0.066(6) 0.34(2) 0.088(7) -0.005(4) 0.014(6) 0.001(3)
C106 0.069(5) 0.34(2) 0.091(6) -0.005(4) 0.013(5) 0.000(3)
N201 0.061(5) 0.052(4) 0.057(4) 0.000 -0.001(3) 0.000
C202 0.062(5) 0.064(4) 0.052(5) 0.000(4) -0.001(4) 0.005(3)
C203 0.086(5) 0.066(4) 0.041(5) -0.004(4) -0.010(4) 0.017(3)
C204 0.102(6) 0.055(4) 0.037(4) 0.000 -0.017(4) 0.000
C205 0.086(5) 0.066(4) 0.041(5) 0.004(4) -0.010(4) -0.017(3)
C206 0.062(5) 0.064(4) 0.052(5) 0.000(4) -0.001(4) -0.005(3)

loop_
_atom_type_symbol
_atom_type_description
_atom_type_scat_dispersion_real
_atom_type_scat_dispersion_imag
_atom_type_scat_source
C C 0.0033 0.0016 'International Tables Vol C Tables 4.2.6.8 and 6.1.1.4'
H H 0.0000 0.0000 'International Tables Vol C Tables 4.2.6.8 and 6.1.1.4'
N N 0.0061 0.0033 'International Tables Vol C Tables 4.2.6.8 and 6.1.1.4'
Cl Cl 0.1484 0.1585 'International Tables Vol C Tables 4.2.6.8 and 6.1.1.4'
V V 0.3005 0.5294 'International Tables Vol C Tables 4.2.6.8 and 6.1.1.4'

loop_
_geom_angle_atom_site_label_1
_geom_angle_atom_site_label_2
_geom_angle_atom_site_label_3
_geom_angle
_geom_angle_site_symmetry_1
_geom_angle_site_symmetry_3
_geom_angle_publ_flag
N1 V1 N3 99.35(11) . . ?
N1 V1 N2 94.33(10) . . ?
N3 V1 N2 166.25(9) . . ?
N1 V1 N4 174.03(10) . . ?
N3 V1 N4 86.56(9) . . ?
N2 V1 N4 79.78(9) . . ?
N1 V1 Cl2 92.91(9) . . ?
N3 V1 Cl2 85.92(7) . . ?
N2 V1 Cl2 94.75(7) . . ?
N4 V1 Cl2 86.65(7) . . ?
N1 V1 Cl1 98.59(9) . . ?
N3 V1 Cl1 91.01(7) . . ?
N2 V1 Cl1 85.61(7) . . ?
N4 V1 Cl1 82.04(7) . . ?
Cl2 V1 Cl1 168.44(3) . . ?
C1 N1 V1 171.4(2) . . ?
C25 N2 C21 116.4(3) . . ?
C25 N2 V1 122.2(2) . . ?
C21 N2 V1 121.3(2) . . ?
C31 N3 C35 118.2(3) . . ?
C31 N3 V1 118.7(2) . . ?
C35 N3 V1 122.9(2) . . ?
C45 N4 C41 118.1(2) . . ?
C45 N4 V1 117.97(19) . . ?
C41 N4 V1 123.85(19) . . ?
N1 C1 C6 120.9(3) . . ?
N1 C1 C2 119.2(3) . . ?
C6 C1 C2 119.9(3) . . ?
C3 C2 C1 119.0(3) . . ?
C3 C2 C7 121.7(3) . . ?
C1 C2 C7 119.3(3) . . ?
C4 C3 C2 121.2(3) . . ?
C3 C4 C5 119.5(3) . . ?
C4 C5 C6 122.0(3) . . ?
C5 C6 C1 118.2(3) . . ?
C5 C6 C8 120.7(3) . . ?
C1 C6 C8 121.1(3) . . ?
N2 C21 C22 123.6(3) . . ?
C23 C22 C21 119.4(3) . . ?
C22 C23 C24 117.3(3) . . ?
C23 C24 C25 120.3(3) . . ?
N2 C25 C24 123.0(3) . . ?
N3 C31 C32 120.7(3) . . ?
C31 C32 C33 120.3(3) . . ?
C34 C33 C32 120.2(3) . . ?
C33 C34 C35 116.1(3) . . ?
C34 C35 N3 124.5(3) . . ?
C42 C41 N4 124.6(3) . . ?
C43 C42 C41 116.1(3) . . ?
C42 C43 C44 119.8(3) . . ?
C45 C44 C43 120.6(3) . . ?
N4 C45 C44 120.7(3) . . ?
C102 N101 C102 119.0(6) 2_656 . ?
C102 N101 C106 119.0(4) 2_656 2_656 ?
C102 N101 C106 0.0(10) . 2_656 ?
C102 N101 C106 0.0(10) 2_656 . ?
C102 N101 C106 119.0(4) . . ?
C106 N101 C106 119.0(6) 2_656 . ?
C106 C102 C105 90(10) 2_656 2_656 ?
C106 C102 C103 90(10) 2_656 . ?
C105 C102 C103 0.0(3) 2_656 . ?
C106 C102 N101 90(10) 2_656 . ?
C105 C102 N101 120.6(4) 2_656 . ?
C103 C102 N101 120.6(5) . . ?
C105 C103 C106 90(10) 2_656 2_656 ?
C105 C103 C102 90(10) 2_656 . ?
C106 C103 C102 0.0(3) 2_656 . ?
C105 C103 C104 90(10) 2_656 . ?
C106 C103 C104 120.2(4) 2_656 . ?
C102 C103 C104 120.2(5) . . ?
C105 C104 C105 119.3(6) . 2_656 ?
C105 C104 C103 119.3(5) . . ?
C105 C104 C103 0.0(3) 2_656 . ?
C105 C104 C103 0.0(3) . 2_656 ?
C105 C104 C103 119.3(5) 2_656 2_656 ?
C103 C104 C103 119.3(6) . 2_656 ?
C103 C105 C102 90(10) 2_656 2_656 ?
C103 C105 C106 90(10) 2_656 . ?
C102 C105 C106 0.0(3) 2_656 . ?
C103 C105 C104 90(10) 2_656 . ?
C102 C105 C104 120.2(4) 2_656 . ?
C106 C105 C104 120.2(5) . . ?
C102 C106 C103 90(10) 2_656 2_656 ?
C102 C106 C105 90(10) 2_656 . ?
C103 C106 C105 0.0(3) 2_656 . ?
C102 C106 N101 90(10) 2_656 . ?
C103 C106 N101 120.6(4) 2_656 . ?
C105 C106 N101 120.6(5) . . ?
C206 N201 C206 119.3(6) . 2_656 ?
C206 N201 C202 119.3(4) . . ?
C206 N201 C202 0.0(5) 2_656 . ?
C206 N201 C202 0.0(5) . 2_656 ?
C206 N201 C202 119.3(4) 2_656 2_656 ?
C202 N201 C202 119.3(6) . 2_656 ?
C206 C202 C203 90(10) 2_656 . ?
C206 C202 C205 90(10) 2_656 2_656 ?
C203 C202 C205 0.0(4) . 2_656 ?
C206 C202 N201 91(10) 2_656 . ?
C203 C202 N201 120.3(5) . . ?
C205 C202 N201 120.3(4) 2_656 . ?
C205 C203 C206 90(10) 2_656 2_656 ?
C205 C203 C202 90(10) 2_656 . ?
C206 C203 C202 0.0(3) 2_656 . ?
C205 C203 C204 89(10) 2_656 . ?
C206 C203 C204 120.4(4) 2_656 . ?
C202 C203 C204 120.4(5) . . ?
C203 C204 C203 119.3(6) . 2_656 ?
C203 C204 C205 0.0(4) . 2_656 ?
C203 C204 C205 119.3(4) 2_656 2_656 ?
C203 C204 C205 119.3(4) . . ?
C203 C204 C205 0.0(4) 2_656 . ?
C205 C204 C205 119.3(6) 2_656 . ?
C203 C205 C202 90(10) 2_656 2_656 ?
C203 C205 C206 90(10) 2_656 . ?
C202 C205 C206 0.0(3) 2_656 . ?
C203 C205 C204 91(10) 2_656 . ?
C202 C205 C204 120.4(4) 2_656 . ?
C206 C205 C204 120.4(5) . . ?
C202 C206 C205 90(10) 2_656 . ?
C202 C206 C203 90(10) 2_656 2_656 ?
C205 C206 C203 0.0(4) . 2_656 ?
C202 C206 N201 90(10) 2_656 . ?
C205 C206 N201 120.3(5) . . ?
C203 C206 N201 120.3(4) 2_656 . ?

loop_
_geom_bond_atom_site_label_1
_geom_bond_atom_site_label_2
_geom_bond_distance
_geom_bond_site_symmetry_2
_geom_bond_publ_flag
V1 N1 1.709(3) . ?
V1 N3 2.201(3) . ?
V1 N2 2.215(3) . ?
V1 N4 2.363(3) . ?
V1 Cl2 2.4676(9) . ?
V1 Cl1 2.4724(10) . ?
N1 C1 1.395(4) . ?
N2 C25 1.333(4) . ?
N2 C21 1.359(4) . ?
N3 C31 1.358(4) . ?
N3 C35 1.424(4) . ?
N4 C45 1.363(4) . ?
N4 C41 1.432(4) . ?
C1 C6 1.415(4) . ?
C1 C2 1.423(4) . ?
C2 C3 1.398(5) . ?
C2 C7 1.495(5) . ?
C3 C4 1.380(5) . ?
C4 C5 1.386(5) . ?
C5 C6 1.397(5) . ?
C6 C8 1.511(5) . ?
C21 C22 1.407(5) . ?
C22 C23 1.370(5) . ?
C23 C24 1.396(5) . ?
C24 C25 1.402(5) . ?
C31 C32 1.392(5) . ?
C32 C33 1.456(6) . ?
C33 C34 1.395(6) . ?
C34 C35 1.400(5) . ?
C41 C42 1.410(5) . ?
C42 C43 1.393(5) . ?
C43 C44 1.478(5) . ?
C44 C45 1.389(5) . ?
N101 C102 1.420(10) 2_656 ?
N101 C102 1.420(10) . ?
N101 C106 1.420(10) 2_656 ?
N101 C106 1.420(10) . ?
C102 C106 0.001(6) 2_656 ?
C102 C105 1.418(12) 2_656 ?
C102 C103 1.418(10) . ?
C103 C105 0.001(7) 2_656 ?
C103 C106 1.418(12) 2_656 ?
C103 C104 1.420(10) . ?
C104 C105 1.420(10) . ?
C104 C105 1.420(10) 2_656 ?
C104 C103 1.420(10) 2_656 ?
C105 C103 0.001(10) 2_656 ?
C105 C102 1.418(12) 2_656 ?
C105 C106 1.418(10) . ?
C106 C102 0.00(3) 2_656 ?
C106 C103 1.418(12) 2_656 ?
N201 C206 1.351(6) . ?
N201 C206 1.351(6) 2_656 ?
N201 C202 1.351(6) . ?
N201 C202 1.351(6) 2_656 ?
C202 C206 0.000(14) 2_656 ?
C202 C203 1.350(6) . ?
C202 C205 1.350(9) 2_656 ?
C203 C205 0.000(16) 2_656 ?
C203 C206 1.350(9) 2_656 ?
C203 C204 1.350(6) . ?
C204 C203 1.350(6) 2_656 ?
C204 C205 1.350(6) 2_656 ?
C204 C205 1.350(6) . ?
C205 C203 0.000(16) 2_656 ?
C205 C202 1.350(9) 2_656 ?
C205 C206 1.350(6) . ?
C206 C202 0.000(14) 2_656 ?
C206 C203 1.350(9) 2_656 ?
